data_2212897
loop_
_publ_author_name
'Xu, Yan-Jie'
'Deng, Yi'
'Wen, Fei'
'Zhang, Yan'

_publ_section_title
;
 4,6-Dichloro-<i>N</i>-(2,4,4-trimethylpentan-2-yl)-1,3,5-triazin-2-amine
;
_journal_coeditor_code HB2321
_journal_issue 4
_journal_name_full 'Acta Crystallographica Section E'
_journal_page_first o2029
_journal_page_last o2030
_journal_paper_doi 10.1107/S1600536807012421
_journal_volume 63
_journal_year 2007
_chemical_formula_iupac 'C11 H18 Cl2 N4'
_chemical_formula_moiety 'C11 H18 Cl2 N4'
_chemical_formula_sum 'C11 H18 Cl2 N4'
_chemical_formula_weight 277.19
_chemical_melting_point .354E-305
_chemical_name_systematic
;
4,6-dichloro-N-(2,4,4-trimethylpentan-2-yl)-1,3,5-triazin-2-amine
;
_space_group_IT_number 61
_symmetry_cell_setting orthorhombic
_symmetry_space_group_name_Hall '-P 2ac 2ab'
_symmetry_space_group_name_H-M 'P b c a'
_atom_sites_solution_hydrogens geom
_atom_sites_solution_primary direct
_atom_sites_solution_secondary difmap
_cell_angle_alpha 90.00
_cell_angle_beta 90.00
_cell_angle_gamma 90.00
_cell_formula_units_Z 8
_cell_length_a 12.693(2)
_cell_length_b 10.6205(19)
_cell_length_c 21.437(4)
_cell_measurement_reflns_used 2901
_cell_measurement_temperature 294(2)
_cell_measurement_theta_max 23.06
_cell_measurement_theta_min 2.49
_cell_volume 2889.8(9)
_computing_cell_refinement 'SAINT (Bruker, 1997)'
_computing_data_collection 'SMART (Bruker, 1997)'
_computing_data_reduction SAINT
_computing_molecular_graphics 'SHELXTL (Bruker, 1997)'
_computing_publication_material SHELXTL
_computing_structure_refinement 'SHELXL97 (Sheldrick, 1997)'
_computing_structure_solution 'SHELXS97 (Sheldrick, 1997)'
_diffrn_ambient_temperature 294(2)
_diffrn_measured_fraction_theta_full 1.000
_diffrn_measured_fraction_theta_max 1.000
_diffrn_measurement_device_type 'Bruker SMART 1000 CCD'
_diffrn_measurement_method \w
_diffrn_radiation_monochromator graphite
_diffrn_radiation_source 'fine-focus sealed tube'
_diffrn_radiation_type MoK\a
_diffrn_radiation_wavelength 0.71073
_diffrn_reflns_av_R_equivalents 0.0587
_diffrn_reflns_av_sigmaI/netI 0.0409
_diffrn_reflns_limit_h_max 15
_diffrn_reflns_limit_h_min -14
_diffrn_reflns_limit_k_max 12
_diffrn_reflns_limit_k_min -12
_diffrn_reflns_limit_l_max 22
_diffrn_reflns_limit_l_min -25
_diffrn_reflns_number 13997
_diffrn_reflns_theta_full 25.02
_diffrn_reflns_theta_max 25.02
_diffrn_reflns_theta_min 1.90
_exptl_absorpt_coefficient_mu 0.435
_exptl_absorpt_correction_T_max 0.958
_exptl_absorpt_correction_T_min 0.903
_exptl_absorpt_correction_type multi-scan
_exptl_absorpt_process_details '(SADABS; Bruker, 1997)'
_exptl_crystal_colour colorless
_exptl_crystal_density_diffrn 1.274
_exptl_crystal_density_method 'not measured'
_exptl_crystal_description block
_exptl_crystal_F_000 1168
_exptl_crystal_size_max 0.24
_exptl_crystal_size_mid 0.20
_exptl_crystal_size_min 0.10
_refine_diff_density_max 0.257
_refine_diff_density_min -0.288
_refine_ls_extinction_method none
_refine_ls_goodness_of_fit_ref 1.027
_refine_ls_hydrogen_treatment constr
_refine_ls_matrix_type full
_refine_ls_number_parameters 182
_refine_ls_number_reflns 2554
_refine_ls_number_restraints 60
_refine_ls_restrained_S_all 1.039
_refine_ls_R_factor_all 0.0803
_refine_ls_R_factor_gt 0.0438
_refine_ls_shift/su_max 0.002
_refine_ls_shift/su_mean 0.000
_refine_ls_structure_factor_coef Fsqd
_refine_ls_weighting_details 'calc w=1/[\s^2^(Fo^2^)+(0.0537P)^2^+1.3264P] where P=(Fo^2^+2Fc^2^)/3'
_refine_ls_weighting_scheme calc
_refine_ls_wR_factor_gt 0.1031
_refine_ls_wR_factor_ref 0.1260
_reflns_number_gt 1631
_reflns_number_total 2554
_reflns_threshold_expression I>2\s(I)
_cod_data_source_file hb2321.cif
_cod_data_source_block I
_cod_database_code 2212897
_cod_database_fobs_code 2212897

loop_
_symmetry_equiv_pos_as_xyz
'x, y, z'
'-x+1/2, -y, z+1/2'
'-x, y+1/2, -z+1/2'
'x+1/2, -y+1/2, -z'
'-x, -y, -z'
'x-1/2, y, -z-1/2'
'x, -y-1/2, z-1/2'
'-x-1/2, y-1/2, z'

loop_
_atom_site_type_symbol
_atom_site_label
_atom_site_fract_x
_atom_site_fract_y
_atom_site_fract_z
_atom_site_U_iso_or_equiv
_atom_site_adp_type
_atom_site_calc_flag
_atom_site_refinement_flags
_atom_site_occupancy
_atom_site_disorder_assembly
_atom_site_disorder_group
Cl Cl1 0.46293(6) 0.11448(9) 0.68651(4) 0.0712(3) Uani d . 1 . .
Cl Cl2 0.28953(6) 0.45467(9) 0.82554(4) 0.0700(3) Uani d . 1 . .
N N1 0.36646(16) 0.2794(2) 0.75476(11) 0.0467(6) Uani d . 1 . .
N N2 0.18378(17) 0.3274(2) 0.74327(11) 0.0469(6) Uani d . 1 . .
N N3 0.26534(17) 0.1729(2) 0.67726(11) 0.0477(6) Uani d . 1 . .
N N4 0.08697(17) 0.2213(2) 0.66963(10) 0.0466(6) Uani d . 1 . .
H H4 0.0367 0.2694 0.6822 0.056 Uiso calc R 1 . .
C C1 0.3512(2) 0.1979(3) 0.70835(14) 0.0462(7) Uani d . 1 . .
C C2 0.2771(2) 0.3398(3) 0.76770(13) 0.0462(7) Uani d . 1 . .
C C3 0.1800(2) 0.2391(3) 0.69670(13) 0.0432(7) Uani d . 1 . .
C C4 0.0590(2) 0.1284(3) 0.62028(13) 0.0452(7) Uani d . 1 . .
C C5 -0.0604(2) 0.1409(3) 0.61170(15) 0.0620(9) Uani d . 1 . .
H H5A -0.0948 0.1286 0.6511 0.093 Uiso calc R 1 . .
H H5B -0.0844 0.0785 0.5826 0.093 Uiso calc R 1 . .
H H5C -0.0766 0.2233 0.5960 0.093 Uiso calc R 1 . .
C C6 0.0813(3) -0.0044(3) 0.64493(17) 0.0705(10) Uani d . 1 . .
H H6A 0.0432 -0.0175 0.6831 0.106 Uiso calc R 1 . .
H H6B 0.1554 -0.0136 0.6526 0.106 Uiso calc R 1 . .
H H6C 0.0593 -0.0654 0.6146 0.106 Uiso calc R 1 . .
C C7 0.1209(2) 0.1473(3) 0.55927(13) 0.0501(8) Uani d . 1 A .
H H7A 0.1942 0.1312 0.5693 0.060 Uiso calc R 1 . .
H H7B 0.0989 0.0801 0.5315 0.060 Uiso calc R 1 . .
C C8 0.1196(2) 0.2686(3) 0.52013(14) 0.0571(8) Uani d D 1 . .
C C9 0.1815(10) 0.3730(8) 0.5511(4) 0.097(3) Uani d PDU 0.650(15) A 1
H H9A 0.1462 0.3986 0.5886 0.146 Uiso calc PR 0.650(15) A 1
H H9B 0.1867 0.4434 0.5232 0.146 Uiso calc PR 0.650(15) A 1
H H9C 0.2509 0.3432 0.5611 0.146 Uiso calc PR 0.650(15) A 1
C C10 0.0117(6) 0.3164(11) 0.4989(5) 0.092(3) Uani d PDU 0.650(15) A 1
H H10A -0.0286 0.3419 0.5347 0.137 Uiso calc PR 0.650(15) A 1
H H10B -0.0249 0.2503 0.4774 0.137 Uiso calc PR 0.650(15) A 1
H H10C 0.0208 0.3870 0.4715 0.137 Uiso calc PR 0.650(15) A 1
C C11 0.1798(6) 0.2301(7) 0.4589(3) 0.080(3) Uani d PDU 0.650(15) A 1
H H11A 0.1595 0.1465 0.4469 0.120 Uiso calc PR 0.650(15) A 1
H H11B 0.2544 0.2324 0.4664 0.120 Uiso calc PR 0.650(15) A 1
H H11C 0.1623 0.2880 0.4261 0.120 Uiso calc PR 0.650(15) A 1
C C9' 0.1182(14) 0.3914(9) 0.5612(6) 0.072(4) Uani d PDU 0.350(15) A 2
H H9'A 0.0704 0.3802 0.5955 0.108 Uiso calc PR 0.350(15) A 2
H H9'B 0.0956 0.4614 0.5362 0.108 Uiso calc PR 0.350(15) A 2
H H9'C 0.1877 0.4074 0.5769 0.108 Uiso calc PR 0.350(15) A 2
C C10' 0.0182(12) 0.2711(19) 0.4816(9) 0.087(6) Uani d PDU 0.350(15) A 2
H H10D -0.0397 0.2947 0.5079 0.130 Uiso calc PR 0.350(15) A 2
H H10E 0.0055 0.1891 0.4644 0.130 Uiso calc PR 0.350(15) A 2
H H10F 0.0253 0.3312 0.4484 0.130 Uiso calc PR 0.350(15) A 2
C C11' 0.2170(11) 0.286(2) 0.4796(9) 0.117(6) Uani d PDU 0.350(15) A 2
H H11D 0.2677 0.3363 0.5015 0.175 Uiso calc PR 0.350(15) A 2
H H11E 0.1976 0.3273 0.4415 0.175 Uiso calc PR 0.350(15) A 2
H H11F 0.2470 0.2051 0.4703 0.175 Uiso calc PR 0.350(15) A 2

loop_
_atom_site_aniso_label
_atom_site_aniso_U_11
_atom_site_aniso_U_22
_atom_site_aniso_U_33
_atom_site_aniso_U_12
_atom_site_aniso_U_13
_atom_site_aniso_U_23
Cl1 0.0405(4) 0.0957(7) 0.0773(6) 0.0210(4) -0.0019(4) -0.0168(5)
Cl2 0.0564(5) 0.0826(6) 0.0710(6) -0.0007(4) -0.0039(4) -0.0278(5)
N1 0.0340(12) 0.0584(15) 0.0475(14) 0.0014(11) -0.0017(11) 0.0021(12)
N2 0.0355(13) 0.0574(15) 0.0478(14) 0.0037(11) 0.0000(11) -0.0036(12)
N3 0.0363(13) 0.0583(15) 0.0485(14) 0.0078(11) -0.0015(11) -0.0047(12)
N4 0.0322(12) 0.0561(15) 0.0514(14) 0.0052(11) -0.0008(11) -0.0070(12)
C1 0.0349(15) 0.0565(19) 0.0472(17) 0.0054(13) 0.0021(14) 0.0045(15)
C2 0.0424(17) 0.0546(18) 0.0416(16) -0.0009(14) 0.0019(13) 0.0010(13)
C3 0.0345(15) 0.0523(18) 0.0427(16) 0.0025(13) 0.0017(13) 0.0031(14)
C4 0.0414(16) 0.0471(17) 0.0472(17) -0.0021(13) -0.0026(13) -0.0030(14)
C5 0.0423(17) 0.085(2) 0.059(2) -0.0119(16) 0.0017(15) -0.0100(18)
C6 0.080(2) 0.057(2) 0.074(2) -0.0057(18) -0.001(2) 0.0045(18)
C7 0.0403(16) 0.0572(19) 0.0527(18) 0.0056(14) 0.0023(14) -0.0065(14)
C8 0.0505(18) 0.072(2) 0.0491(19) -0.0085(16) 0.0022(15) 0.0061(16)
C9 0.121(7) 0.084(5) 0.088(5) -0.052(5) -0.007(5) 0.006(4)
C10 0.085(5) 0.090(6) 0.100(6) 0.011(4) -0.007(4) 0.023(5)
C11 0.080(4) 0.094(5) 0.065(4) -0.022(3) 0.023(3) 0.006(3)
C9' 0.080(8) 0.063(6) 0.073(7) -0.022(6) -0.012(6) 0.023(5)
C10' 0.103(9) 0.088(9) 0.070(8) 0.005(7) -0.029(7) 0.007(7)
C11' 0.116(6) 0.117(6) 0.117(6) 0.0000(10) 0.0007(10) -0.0001(10)

loop_
_atom_type_symbol
_atom_type_description
_atom_type_scat_dispersion_real
_atom_type_scat_dispersion_imag
_atom_type_scat_source
C C 0.0033 0.0016 'International Tables Vol C Tables 4.2.6.8 and 6.1.1.4'
H H 0.0000 0.0000 'International Tables Vol C Tables 4.2.6.8 and 6.1.1.4'
N N 0.0061 0.0033 'International Tables Vol C Tables 4.2.6.8 and 6.1.1.4'
Cl Cl 0.1484 0.1585 'International Tables Vol C Tables 4.2.6.8 and 6.1.1.4'

loop_
_geom_angle_atom_site_label_1
_geom_angle_atom_site_label_2
_geom_angle_atom_site_label_3
_geom_angle
C1 N1 C2 110.1(2)
C2 N2 C3 113.2(2)
C1 N3 C3 113.9(2)
C3 N4 C4 128.0(2)
C3 N4 H4 116.0
C4 N4 H4 116.0
N3 C1 N1 129.4(3)
N3 C1 Cl1 116.1(2)
N1 C1 Cl1 114.4(2)
N2 C2 N1 129.9(3)
N2 C2 Cl2 116.0(2)
N1 C2 Cl2 114.0(2)
N4 C3 N3 120.1(3)
N4 C3 N2 116.5(2)
N3 C3 N2 123.4(2)
N4 C4 C5 105.3(2)
N4 C4 C6 108.7(2)
C5 C4 C6 107.7(3)
N4 C4 C7 113.3(2)
C5 C4 C7 113.1(2)
C6 C4 C7 108.6(2)
C4 C5 H5A 109.5
C4 C5 H5B 109.5
H5A C5 H5B 109.5
C4 C5 H5C 109.5
H5A C5 H5C 109.5
H5B C5 H5C 109.5
C4 C6 H6A 109.5
C4 C6 H6B 109.5
H6A C6 H6B 109.5
C4 C6 H6C 109.5
H6A C6 H6C 109.5
H6B C6 H6C 109.5
C8 C7 C4 124.6(2)
C8 C7 H7A 106.2
C4 C7 H7A 106.2
C8 C7 H7B 106.2
C4 C7 H7B 106.2
H7A C7 H7B 106.4
C9 C8 C11' 74.9(8)
C9 C8 C10' 131.4(8)
C11' C8 C10' 111.9(11)
C9 C8 C10 110.6(5)
C11' C8 C10 121.2(8)
C10' C8 C10 23.1(8)
C9 C8 C7 111.7(4)
C11' C8 C7 113.9(7)
C10' C8 C7 108.6(8)
C10 C8 C7 116.7(5)
C9 C8 C11 107.7(4)
C11' C8 C11 32.9(7)
C10' C8 C11 87.9(8)
C10 C8 C11 105.9(5)
C7 C8 C11 103.5(3)
C9 C8 C9' 32.1(5)
C11' C8 C9' 103.2(8)
C10' C8 C9' 106.1(8)
C10 C8 C9' 83.1(6)
C7 C8 C9' 112.9(5)
C11 C8 C9' 133.4(6)
C8 C9 H9A 109.5
C8 C9 H9B 109.5
H9A C9 H9B 109.5
C8 C9 H9C 109.5
H9A C9 H9C 109.5
H9B C9 H9C 109.5
C8 C10 H10A 109.5
C8 C10 H10B 109.5
H10A C10 H10B 109.5
C8 C10 H10C 109.5
H10A C10 H10C 109.5
H10B C10 H10C 109.5
C8 C11 H11A 109.5
C8 C11 H11B 109.5
H11A C11 H11B 109.5
C8 C11 H11C 109.5
H11A C11 H11C 109.5
H11B C11 H11C 109.5
C8 C9' H9'A 109.5
C8 C9' H9'B 109.5
H9'A C9' H9'B 109.5
C8 C9' H9'C 109.5
H9'A C9' H9'C 109.5
H9'B C9' H9'C 109.5
C8 C10' H10D 109.5
C8 C10' H10E 109.5
H10D C10' H10E 109.5
C8 C10' H10F 109.5
H10D C10' H10F 109.5
H10E C10' H10F 109.5
C8 C11' H11D 109.5
C8 C11' H11E 109.5
H11D C11' H11E 109.5
C8 C11' H11F 109.5
H11D C11' H11F 109.5
H11E C11' H11F 109.5

loop_
_geom_bond_atom_site_label_1
_geom_bond_atom_site_label_2
_geom_bond_distance
Cl1 C1 1.737(3)
Cl2 C2 1.746(3)
N1 C1 1.333(4)
N1 C2 1.333(3)
N2 C2 1.301(3)
N2 C3 1.370(4)
N3 C1 1.305(3)
N3 C3 1.357(3)
N4 C3 1.329(3)
N4 C4 1.490(3)
N4 H4 0.8600
C4 C5 1.532(4)
C4 C6 1.533(4)
C4 C7 1.539(4)
C5 H5A 0.9600
C5 H5B 0.9600
C5 H5C 0.9600
C6 H6A 0.9600
C6 H6B 0.9600
C6 H6C 0.9600
C7 C8 1.537(4)
C7 H7A 0.9700
C7 H7B 0.9700
C8 C9 1.512(6)
C8 C11' 1.522(9)
C8 C10' 1.529(9)
C8 C10 1.530(7)
C8 C11 1.572(6)
C8 C9' 1.574(8)
C9 H9A 0.9600
C9 H9B 0.9600
C9 H9C 0.9600
C10 H10A 0.9600
C10 H10B 0.9600
C10 H10C 0.9600
C11 H11A 0.9600
C11 H11B 0.9600
C11 H11C 0.9600
C9' H9'A 0.9600
C9' H9'B 0.9600
C9' H9'C 0.9600
C10' H10D 0.9600
C10' H10E 0.9600
C10' H10F 0.9600
C11' H11D 0.9600
C11' H11E 0.9600
C11' H11F 0.9600

loop_
_geom_hbond_atom_site_label_D
_geom_hbond_atom_site_label_H
_geom_hbond_atom_site_label_A
_geom_hbond_site_symmetry_A
_geom_hbond_distance_DH
_geom_hbond_distance_HA
_geom_hbond_distance_DA
_geom_hbond_angle_DHA
N4 H4 N1 6_557 0.86 2.55 3.293(3) 145

loop_
_geom_torsion_atom_site_label_1
_geom_torsion_atom_site_label_2
_geom_torsion_atom_site_label_3
_geom_torsion_atom_site_label_4
_geom_torsion
C3 N3 C1 N1 -1.3(4)
C3 N3 C1 Cl1 179.1(2)
C2 N1 C1 N3 -0.4(4)
C2 N1 C1 Cl1 179.2(2)
C3 N2 C2 N1 -1.0(4)
C3 N2 C2 Cl2 177.8(2)
C1 N1 C2 N2 1.7(4)
C1 N1 C2 Cl2 -177.1(2)
C4 N4 C3 N3 4.0(4)
C4 N4 C3 N2 -177.0(2)
C1 N3 C3 N4 -179.0(3)
C1 N3 C3 N2 2.1(4)
C2 N2 C3 N4 180.0(2)
C2 N2 C3 N3 -1.1(4)
C3 N4 C4 C5 174.4(3)
C3 N4 C4 C6 59.2(4)
C3 N4 C4 C7 -61.6(4)
N4 C4 C7 C8 -59.0(4)
C5 C4 C7 C8 60.7(4)
C6 C4 C7 C8 -179.9(3)
C4 C7 C8 C9 73.1(6)
C4 C7 C8 C11' 155.6(10)
C4 C7 C8 C10' -78.9(9)
C4 C7 C8 C10 -55.5(7)
C4 C7 C8 C11 -171.3(4)
C4 C7 C8 C9' 38.4(8)
